data_7022038
loop_
_publ_author_name
'Chapurina, Yulia'
'Guillot, R\'egis'
'Lyubov, Dmitrii'
'Trifonov, Alexander'
'Hannedouche, J\'er\^ome'
'Schulz, Emmanuelle'

_publ_section_title
;
 LiCl-effect on asymmetric intramolecular hydroamination catalyzed by
 binaphthylamido yttrium complexes.
;
_journal_issue 2
_journal_name_full 'Dalton transactions (Cambridge, England : 2003)'
_journal_page_first 507
_journal_page_last 520
_journal_paper_doi 10.1039/c2dt31265d
_journal_volume 42
_journal_year 2013
_chemical_absolute_configuration ad
_chemical_formula_moiety 'C52 H60 Li4 N4 Si4 '
_chemical_formula_sum 'C52 H60 Li4 N4 Si4'
_chemical_formula_weight 881.16
_space_group_IT_number 5
_symmetry_cell_setting monoclinic
_symmetry_Int_Tables_number 5
_symmetry_space_group_name_Hall 'C 2y'
_symmetry_space_group_name_H-M 'C 1 2 1'
_atom_sites_solution_hydrogens geom
_atom_sites_solution_primary direct
_atom_sites_solution_secondary difmap
_audit_creation_method SHELXL-97
_cell_angle_alpha 90.00
_cell_angle_beta 111.3140(10)
_cell_angle_gamma 90.00
_cell_formula_units_Z 4
_cell_length_a 23.2936(7)
_cell_length_b 10.2146(3)
_cell_length_c 22.5327(7)
_cell_measurement_reflns_used 4268
_cell_measurement_temperature 100(1)
_cell_measurement_theta_max 32.57
_cell_measurement_theta_min 2.86
_cell_volume 4994.6(3)
_computing_cell_refinement 'Bruker SMART'
_computing_data_collection 'Bruker SMART'
_computing_data_reduction 'Bruker SAINT'
_computing_molecular_graphics
;
'Ortep-3 for Windows (L. J. Farrugia, J. Appl. Cryst (1997), 30, 565)'
;
_computing_publication_material
;
'WINGX (Farrugia, L. J. (1999) J. Appl. Cryst., 32, 837-838)'
;
_computing_structure_refinement 'SHELXL-97 (Sheldrick, 1997)'
_computing_structure_solution 'SHELXS-97 (Sheldrick, 1997)'
_diffrn_ambient_temperature 100(1)
_diffrn_measured_fraction_theta_full 0.980
_diffrn_measured_fraction_theta_max 0.970
_diffrn_radiation_monochromator graphite
_diffrn_radiation_probe x-ray
_diffrn_radiation_type MoK\a
_diffrn_radiation_wavelength 0.71073
_diffrn_reflns_av_R_equivalents 0.0419
_diffrn_reflns_av_sigmaI/netI 0.0362
_diffrn_reflns_limit_h_max 32
_diffrn_reflns_limit_h_min -20
_diffrn_reflns_limit_k_max 14
_diffrn_reflns_limit_k_min -14
_diffrn_reflns_limit_l_max 32
_diffrn_reflns_limit_l_min -32
_diffrn_reflns_number 58845
_diffrn_reflns_theta_full 25.00
_diffrn_reflns_theta_max 30.57
_diffrn_reflns_theta_min 1.88
_diffrn_source 'fine-focus sealed tube'
_diffrn_source_type 'kappa X8 APEX II Bruker ICMMO'
_exptl_absorpt_coefficient_mu 0.157
_exptl_absorpt_correction_T_max 0.9950
_exptl_absorpt_correction_T_min 0.9742
_exptl_absorpt_correction_type psi-scan
_exptl_absorpt_process_details SADABS
_exptl_crystal_density_diffrn 1.172
_exptl_crystal_density_method 'not measured'
_exptl_crystal_F_000 1872
_exptl_crystal_size_max 0.21
_exptl_crystal_size_mid 0.16
_exptl_crystal_size_min 0.04
_refine_diff_density_max 0.665
_refine_diff_density_min -0.789
_refine_diff_density_rms 0.082
_refine_ls_abs_structure_details 'Flack H D (1983), Acta Cryst. A39, 876-881'
_refine_ls_abs_structure_Flack 0.04(5)
_refine_ls_extinction_method none
_refine_ls_goodness_of_fit_ref 1.062
_refine_ls_hydrogen_treatment constr
_refine_ls_matrix_type full
_refine_ls_number_parameters 589
_refine_ls_number_reflns 14912
_refine_ls_number_restraints 1
_refine_ls_restrained_S_all 1.062
_refine_ls_R_factor_all 0.0475
_refine_ls_R_factor_gt 0.0441
_refine_ls_shift/su_max 0.001
_refine_ls_shift/su_mean 0.000
_refine_ls_structure_factor_coef Fsqd
_refine_ls_weighting_details 'calc w=1/[\s^2^(Fo^2^)+(0.0842P)^2^+0.2869P] where P=(Fo^2^+2Fc^2^)/3'
_refine_ls_weighting_scheme calc
_refine_ls_wR_factor_gt 0.1123
_refine_ls_wR_factor_ref 0.1149
_reflns_number_gt 13975
_reflns_number_total 14912
_reflns_threshold_expression >2sigma(I)
_cod_data_source_file c2dt31265d.txt
_cod_data_source_block 1113GuillotICMMO
_cod_original_sg_symbol_H-M 'C 2'
_cod_original_formula_sum 'C52 H60 Li4 N4 Si4 '
_cod_database_code 7022038

loop_
_symmetry_equiv_pos_as_xyz
'x, y, z'
'-x, y, -z'
'x+1/2, y+1/2, z'
'-x+1/2, y+1/2, -z'

loop_
_atom_site_label
_atom_site_type_symbol
_atom_site_fract_x
_atom_site_fract_y
_atom_site_fract_z
_atom_site_U_iso_or_equiv
_atom_site_adp_type
_atom_site_occupancy
_atom_site_symmetry_multiplicity
_atom_site_calc_flag
_atom_site_refinement_flags
Li4 Li 0.91264(14) 0.5413(3) 0.93602(13) 0.0201(5) Uani 1 1 d .
C1 C 0.97121(7) 0.11728(13) 0.40967(6) 0.0123(2) Uani 1 1 d .
C2 C 0.99028(7) 0.03308(13) 0.60822(6) 0.0120(2) Uani 1 1 d .
C3 C 0.99604(7) -0.11044(13) 0.38623(6) 0.0119(2) Uani 1 1 d .
C4 C 1.03157(7) -0.19658(13) 0.43380(6) 0.0130(2) Uani 1 1 d .
C5 C 1.01140(7) -0.33054(13) 0.42894(7) 0.0173(3) Uani 1 1 d .
H5 H 1.0327 -0.3886 0.4612 0.021 Uiso 1 1 calc R
C6 C 0.96223(7) -0.37585(14) 0.37880(8) 0.0207(3) Uani 1 1 d .
H6 H 0.9504 -0.4630 0.3780 0.025 Uiso 1 1 calc R
C7 C 0.92878(7) -0.29155(15) 0.32776(7) 0.0184(3) Uani 1 1 d .
C8 C 0.87993(8) -0.33720(17) 0.27283(9) 0.0255(3) Uani 1 1 d .
H8 H 0.8674 -0.4240 0.2708 0.031 Uiso 1 1 calc R
C9 C 0.85116(8) -0.25486(19) 0.22293(8) 0.0281(4) Uani 1 1 d .
H9 H 0.8205 -0.2868 0.1865 0.034 Uiso 1 1 calc R
C10 C 0.86793(8) -0.12235(18) 0.22681(7) 0.0239(3) Uani 1 1 d .
H10 H 0.8480 -0.0666 0.1930 0.029 Uiso 1 1 calc R
C11 C 0.91355(7) -0.07420(16) 0.28018(7) 0.0179(3) Uani 1 1 d .
H11 H 0.9234 0.0143 0.2824 0.022 Uiso 1 1 calc R
C12 C 0.94576(7) -0.15737(14) 0.33188(6) 0.0144(3) Uani 1 1 d .
C13 C 0.93923(7) 0.08280(14) 0.62239(6) 0.0134(2) Uani 1 1 d .
C14 C 0.90278(7) 0.00047(15) 0.64594(7) 0.0175(3) Uani 1 1 d .
H14 H 0.9108 -0.0889 0.6502 0.021 Uiso 1 1 calc R
C15 C 0.85645(8) 0.05104(17) 0.66232(7) 0.0216(3) Uani 1 1 d .
H15 H 0.8337 -0.0040 0.6782 0.026 Uiso 1 1 calc R
C16 C 0.84267(8) 0.18590(17) 0.65548(8) 0.0227(3) Uani 1 1 d .
H16 H 0.8111 0.2192 0.6670 0.027 Uiso 1 1 calc R
C17 C 0.87569(7) 0.26779(16) 0.63194(7) 0.0194(3) Uani 1 1 d .
H17 H 0.8660 0.3564 0.6269 0.023 Uiso 1 1 calc R
C18 C 0.92451(7) 0.21873(14) 0.61516(6) 0.0150(3) Uani 1 1 d .
C19 C 0.96139(7) 0.30129(14) 0.59282(7) 0.0170(3) Uani 1 1 d .
H19 H 0.9517 0.3897 0.5861 0.020 Uiso 1 1 calc R
C20 C 0.98915(7) 0.25313(14) 0.41895(6) 0.0150(2) Uani 1 1 d .
H20 H 0.9661 0.3102 0.4335 0.018 Uiso 1 1 calc R
C21 C 0.79027(8) 0.0229(2) 0.33681(8) 0.0276(4) Uani 1 1 d .
H21A H 0.7495 0.0563 0.3284 0.041 Uiso 1 1 calc R
H21B H 0.7960 -0.0561 0.3614 0.041 Uiso 1 1 calc R
H21C H 0.7954 0.0047 0.2972 0.041 Uiso 1 1 calc R
C22 C 0.82185(8) 0.22310(19) 0.44396(8) 0.0261(3) Uani 1 1 d .
H22A H 0.8244 0.1595 0.4762 0.039 Uiso 1 1 calc R
H22B H 0.7800 0.2520 0.4241 0.039 Uiso 1 1 calc R
H22C H 0.8477 0.2965 0.4631 0.039 Uiso 1 1 calc R
C23 C 0.84564(9) 0.2801(2) 0.32402(10) 0.0333(4) Uani 1 1 d .
H23A H 0.8683 0.3548 0.3465 0.050 Uiso 1 1 calc R
H23B H 0.8036 0.3046 0.3012 0.050 Uiso 1 1 calc R
H23C H 0.8637 0.2489 0.2946 0.050 Uiso 1 1 calc R
C24 C 0.84987(8) -0.34341(19) 0.57333(9) 0.0297(4) Uani 1 1 d .
H24A H 0.8578 -0.2882 0.6099 0.045 Uiso 1 1 calc R
H24B H 0.8818 -0.4080 0.5821 0.045 Uiso 1 1 calc R
H24C H 0.8108 -0.3862 0.5637 0.045 Uiso 1 1 calc R
C25 C 0.78327(8) -0.12257(17) 0.48722(8) 0.0219(3) Uani 1 1 d .
H20A H 0.7895 -0.0708 0.5246 0.033 Uiso 1 1 calc R
H20B H 0.7451 -0.1696 0.4762 0.033 Uiso 1 1 calc R
H20C H 0.7818 -0.0663 0.4526 0.033 Uiso 1 1 calc R
C26 C 0.82873(9) -0.3541(2) 0.43274(10) 0.0326(4) Uani 1 1 d .
H26A H 0.8262 -0.3047 0.3956 0.049 Uiso 1 1 calc R
H26B H 0.7898 -0.3956 0.4257 0.049 Uiso 1 1 calc R
H26C H 0.8602 -0.4197 0.4409 0.049 Uiso 1 1 calc R
C27 C 0.96077(7) 0.61565(13) 1.06040(6) 0.0124(2) Uani 1 1 d .
C28 C 0.91038(7) 0.53004(13) 1.03687(6) 0.0121(2) Uani 1 1 d .
C29 C 0.91996(6) 0.38703(13) 1.04956(6) 0.0114(2) Uani 1 1 d .
C30 C 0.91927(7) 0.30142(13) 1.00049(6) 0.0116(2) Uani 1 1 d .
C31 C 0.93523(7) 0.16706(13) 1.01795(6) 0.0133(2) Uani 1 1 d .
H31 H 0.9366 0.1089 0.9867 0.016 Uiso 1 1 calc R
C32 C 0.94849(7) 0.12117(13) 1.07851(6) 0.0149(3) Uani 1 1 d .
H32 H 0.9589 0.0335 1.0875 0.018 Uiso 1 1 calc R
C33 C 1.05338(7) 0.20555(13) 0.87209(6) 0.0134(2) Uani 1 1 d .
C34 C 1.03974(7) 0.16020(15) 0.80892(6) 0.0172(3) Uani 1 1 d .
H34 H 1.0291 0.0730 0.7990 0.021 Uiso 1 1 calc R
C35 C 1.04215(7) 0.24392(16) 0.76241(6) 0.0187(3) Uani 1 1 d .
H35 H 1.0327 0.2138 0.7210 0.022 Uiso 1 1 calc R
C36 C 1.05901(8) 0.37597(15) 0.77745(7) 0.0189(3) Uani 1 1 d .
H36 H 1.0614 0.4319 0.7459 0.023 Uiso 1 1 calc R
C37 C 1.07192(7) 0.42301(14) 0.83802(7) 0.0164(3) Uani 1 1 d .
H37 H 1.0829 0.5104 0.8470 0.020 Uiso 1 1 calc R
C38 C 1.06868(7) 0.33942(13) 0.88720(6) 0.0121(2) Uani 1 1 d .
C39 C 0.94948(7) 0.75103(14) 1.04195(6) 0.0159(3) Uani 1 1 d .
H39 H 0.9825 0.8091 1.0547 0.019 Uiso 1 1 calc R
C40 C 0.89229(8) 0.79772(14) 1.00648(7) 0.0179(3) Uani 1 1 d .
H40 H 0.8874 0.8860 0.9958 0.022 Uiso 1 1 calc R
C41 C 0.84026(7) 0.71383(14) 0.98564(7) 0.0156(3) Uani 1 1 d .
C42 C 0.78016(7) 0.76002(16) 0.94986(7) 0.0199(3) Uani 1 1 d .
H42 H 0.7742 0.8481 0.9390 0.024 Uiso 1 1 calc R
C43 C 0.73083(8) 0.67638(16) 0.93117(8) 0.0225(3) Uani 1 1 d .
H43 H 0.6916 0.7077 0.9077 0.027 Uiso 1 1 calc R
C44 C 0.73957(8) 0.54253(16) 0.94764(8) 0.0205(3) Uani 1 1 d .
H44 H 0.7059 0.4863 0.9355 0.025 Uiso 1 1 calc R
C45 C 0.79734(7) 0.49450(14) 0.98140(7) 0.0166(3) Uani 1 1 d .
H45 H 0.8023 0.4058 0.9914 0.020 Uiso 1 1 calc R
C46 C 0.84963(7) 0.57841(14) 1.00134(6) 0.0134(2) Uani 1 1 d .
C47 C 0.98172(11) 0.7833(2) 0.80692(9) 0.0358(5) Uani 1 1 d .
H47A H 0.9827 0.8592 0.8324 0.054 Uiso 1 1 calc R
H47B H 0.9608 0.8042 0.7627 0.054 Uiso 1 1 calc R
H47C H 1.0231 0.7559 0.8138 0.054 Uiso 1 1 calc R
C48 C 0.91759(9) 0.52819(18) 0.76201(7) 0.0252(3) Uani 1 1 d .
H48A H 0.9490 0.5260 0.7438 0.038 Uiso 1 1 calc R
H48B H 0.8792 0.5545 0.7301 0.038 Uiso 1 1 calc R
H48C H 0.9132 0.4427 0.7775 0.038 Uiso 1 1 calc R
C49 C 0.86644(9) 0.7193(2) 0.83263(9) 0.0328(4) Uani 1 1 d .
H49A H 0.8439 0.6522 0.8446 0.049 Uiso 1 1 calc R
H49B H 0.8419 0.7528 0.7914 0.049 Uiso 1 1 calc R
H49C H 0.8760 0.7889 0.8633 0.049 Uiso 1 1 calc R
C50 C 0.80039(8) 0.3676(2) 0.81736(8) 0.0296(4) Uani 1 1 d .
H50A H 0.7763 0.4191 0.8354 0.044 Uiso 1 1 calc R
H50B H 0.7734 0.3185 0.7818 0.044 Uiso 1 1 calc R
H50C H 0.8257 0.4243 0.8032 0.044 Uiso 1 1 calc R
C51 C 0.79898(8) 0.15156(18) 0.90813(7) 0.0239(3) Uani 1 1 d .
H51A H 0.8238 0.0963 0.9423 0.036 Uiso 1 1 calc R
H51B H 0.7726 0.0983 0.8740 0.036 Uiso 1 1 calc R
H51C H 0.7743 0.2081 0.9232 0.036 Uiso 1 1 calc R
C52 C 0.88550(9) 0.1376(2) 0.83656(9) 0.0344(4) Uani 1 1 d .
H52A H 0.8534 0.0921 0.8037 0.052 Uiso 1 1 calc R
H52B H 0.9111 0.0756 0.8665 0.052 Uiso 1 1 calc R
H52C H 0.9100 0.1864 0.8180 0.052 Uiso 1 1 calc R
Li1 Li 0.91703(13) 0.0424(3) 0.50741(12) 0.0172(5) Uani 1 1 d .
Li2 Li 0.92121(13) -0.1247(3) 0.42952(13) 0.0190(5) Uani 1 1 d .
Li3 Li 0.97452(13) 0.3753(3) 0.90715(13) 0.0193(5) Uani 1 1 d .
N1 N 0.91895(6) 0.07223(11) 0.41889(5) 0.0136(2) Uani 1 1 d .
N2 N 0.91540(6) -0.15471(12) 0.51623(5) 0.0135(2) Uani 1 1 d .
N3 N 0.98070(6) 0.57229(12) 0.90121(6) 0.0143(2) Uani 1 1 d .
N4 N 0.90430(6) 0.34346(12) 0.93781(5) 0.0129(2) Uani 1 1 d .
Si1 Si 0.848393(19) 0.14735(4) 0.382374(17) 0.01496(8) Uani 1 1 d .
Si2 Si 0.848176(19) -0.24117(4) 0.503291(19) 0.01599(8) Uani 1 1 d .
Si3 Si 0.940013(19) 0.64848(4) 0.829859(17) 0.01588(8) Uani 1 1 d .
Si4 Si 0.850246(19) 0.25288(4) 0.878645(17) 0.01558(8) Uani 1 1 d .

loop_
_atom_site_aniso_label
_atom_site_aniso_U_11
_atom_site_aniso_U_22
_atom_site_aniso_U_33
_atom_site_aniso_U_23
_atom_site_aniso_U_13
_atom_site_aniso_U_12
Li4 0.0218(14) 0.0191(12) 0.0219(12) 0.0020(10) 0.0108(10) 0.0013(10)
C1 0.0138(6) 0.0126(5) 0.0092(5) 0.0007(4) 0.0028(4) 0.0007(4)
C2 0.0116(6) 0.0119(5) 0.0110(5) 0.0004(4) 0.0025(4) -0.0001(4)
C3 0.0118(6) 0.0120(5) 0.0120(5) -0.0019(4) 0.0045(4) 0.0000(5)
C4 0.0122(6) 0.0119(5) 0.0151(5) -0.0008(4) 0.0053(5) 0.0011(5)
C5 0.0162(7) 0.0113(6) 0.0230(6) 0.0001(5) 0.0056(5) 0.0017(5)
C6 0.0155(7) 0.0132(6) 0.0314(7) -0.0041(5) 0.0062(6) -0.0014(5)
C7 0.0126(7) 0.0154(6) 0.0246(7) -0.0062(5) 0.0035(5) -0.0001(5)
C8 0.0145(7) 0.0210(7) 0.0346(8) -0.0139(6) 0.0011(6) -0.0009(6)
C9 0.0167(8) 0.0334(9) 0.0270(7) -0.0140(7) -0.0006(6) 0.0003(7)
C10 0.0184(8) 0.0313(8) 0.0170(6) -0.0046(6) 0.0004(5) 0.0033(6)
C11 0.0160(7) 0.0226(7) 0.0138(6) -0.0019(5) 0.0037(5) -0.0003(5)
C12 0.0121(6) 0.0154(6) 0.0149(5) -0.0037(5) 0.0039(5) 0.0004(5)
C13 0.0136(6) 0.0157(6) 0.0092(5) -0.0015(4) 0.0022(4) 0.0000(5)
C14 0.0179(7) 0.0188(6) 0.0158(6) 0.0003(5) 0.0061(5) -0.0014(5)
C15 0.0192(8) 0.0279(8) 0.0196(6) -0.0010(6) 0.0094(6) -0.0032(6)
C16 0.0181(8) 0.0301(8) 0.0214(7) -0.0035(6) 0.0091(6) 0.0035(6)
C17 0.0152(7) 0.0212(7) 0.0195(6) -0.0042(5) 0.0037(5) 0.0036(6)
C18 0.0148(7) 0.0153(6) 0.0127(5) -0.0016(4) 0.0024(5) 0.0007(5)
C19 0.0190(7) 0.0125(5) 0.0172(6) -0.0006(5) 0.0037(5) 0.0003(5)
C20 0.0175(7) 0.0118(5) 0.0152(5) -0.0003(5) 0.0054(5) 0.0019(5)
C21 0.0191(8) 0.0392(9) 0.0221(7) -0.0079(7) 0.0047(6) -0.0063(7)
C22 0.0198(8) 0.0331(9) 0.0261(7) -0.0080(6) 0.0093(6) 0.0022(6)
C23 0.0188(8) 0.0421(11) 0.0367(9) 0.0237(8) 0.0074(7) 0.0075(7)
C24 0.0184(8) 0.0295(8) 0.0385(9) 0.0180(8) 0.0072(7) -0.0021(7)
C25 0.0158(7) 0.0245(7) 0.0264(7) 0.0078(6) 0.0086(6) 0.0033(6)
C26 0.0205(8) 0.0334(9) 0.0408(9) -0.0172(8) 0.0074(7) -0.0086(7)
C27 0.0149(7) 0.0113(5) 0.0108(5) -0.0004(4) 0.0045(4) 0.0015(4)
C28 0.0146(7) 0.0099(5) 0.0122(5) 0.0008(4) 0.0053(5) 0.0020(5)
C29 0.0115(6) 0.0102(5) 0.0120(5) 0.0007(4) 0.0038(4) 0.0008(4)
C30 0.0118(6) 0.0108(5) 0.0112(5) 0.0005(4) 0.0031(4) -0.0014(4)
C31 0.0166(6) 0.0106(5) 0.0121(5) -0.0009(4) 0.0044(4) -0.0007(5)
C32 0.0186(7) 0.0117(5) 0.0128(5) 0.0015(4) 0.0039(5) 0.0014(5)
C33 0.0154(7) 0.0141(5) 0.0100(5) -0.0009(4) 0.0038(4) 0.0003(5)
C34 0.0224(7) 0.0156(6) 0.0125(5) -0.0033(5) 0.0051(5) -0.0026(5)
C35 0.0217(7) 0.0223(7) 0.0119(5) -0.0026(5) 0.0057(5) -0.0014(6)
C36 0.0249(8) 0.0190(6) 0.0150(6) 0.0016(5) 0.0100(5) -0.0001(6)
C37 0.0216(7) 0.0144(6) 0.0151(6) 0.0008(5) 0.0091(5) -0.0010(5)
C38 0.0113(6) 0.0129(5) 0.0116(5) 0.0001(4) 0.0036(4) 0.0001(5)
C39 0.0178(7) 0.0115(5) 0.0166(5) 0.0001(5) 0.0041(5) -0.0004(5)
C40 0.0203(8) 0.0121(5) 0.0203(6) 0.0020(5) 0.0059(5) 0.0012(5)
C41 0.0176(7) 0.0127(6) 0.0157(6) 0.0008(5) 0.0053(5) 0.0033(5)
C42 0.0194(7) 0.0176(6) 0.0204(6) 0.0032(5) 0.0044(5) 0.0058(6)
C43 0.0163(7) 0.0257(8) 0.0231(7) 0.0021(6) 0.0043(6) 0.0062(6)
C44 0.0138(7) 0.0226(7) 0.0242(7) 0.0002(6) 0.0056(5) 0.0005(5)
C45 0.0145(7) 0.0160(6) 0.0193(6) 0.0005(5) 0.0059(5) 0.0004(5)
C46 0.0147(7) 0.0131(6) 0.0124(5) 0.0004(4) 0.0048(5) 0.0016(5)
C47 0.0434(12) 0.0336(10) 0.0222(7) 0.0121(7) 0.0022(7) -0.0158(8)
C48 0.0245(9) 0.0310(8) 0.0166(6) -0.0034(6) 0.0033(6) -0.0012(7)
C49 0.0270(9) 0.0448(11) 0.0228(7) 0.0021(7) 0.0046(6) 0.0165(8)
C50 0.0192(8) 0.0384(9) 0.0229(7) 0.0157(7) -0.0022(6) -0.0056(7)
C51 0.0214(8) 0.0252(7) 0.0196(6) 0.0066(6) 0.0009(5) -0.0071(6)
C52 0.0268(9) 0.0470(11) 0.0261(8) -0.0193(8) 0.0055(7) -0.0052(8)
Li1 0.0175(13) 0.0172(11) 0.0159(10) 0.0022(9) 0.0050(9) 0.0011(9)
Li2 0.0196(13) 0.0182(11) 0.0202(11) -0.0003(9) 0.0087(10) -0.0008(10)
Li3 0.0193(13) 0.0184(12) 0.0201(11) 0.0000(9) 0.0070(10) 0.0001(10)
N1 0.0133(6) 0.0140(5) 0.0141(5) 0.0012(4) 0.0056(4) 0.0008(4)
N2 0.0121(6) 0.0130(5) 0.0141(5) 0.0005(4) 0.0031(4) -0.0022(4)
N3 0.0144(6) 0.0138(5) 0.0133(5) 0.0020(4) 0.0035(4) -0.0015(4)
N4 0.0140(6) 0.0143(5) 0.0095(4) 0.0012(4) 0.0032(4) -0.0011(4)
Si1 0.01261(18) 0.01910(18) 0.01302(15) 0.00116(14) 0.00449(13) 0.00082(15)
Si2 0.01177(18) 0.01515(17) 0.01990(17) 0.00107(14) 0.00438(14) -0.00175(14)
Si3 0.01608(19) 0.01699(17) 0.01281(15) 0.00268(14) 0.00316(13) -0.00048(15)
Si4 0.01402(19) 0.01908(18) 0.01083(15) 0.00113(14) 0.00116(13) -0.00266(15)

loop_
_atom_type_symbol
_atom_type_description
_atom_type_scat_dispersion_real
_atom_type_scat_dispersion_imag
_atom_type_scat_source
C C 0.0031 0.0016 'International Tables Vol C Tables 4.2.6.8 and 6.1.1.4'
H H 0.0000 0.0000 'International Tables Vol C Tables 4.2.6.8 and 6.1.1.4'
Li Li 0.0003 0.0001 'International Tables Vol C Tables 4.2.6.8 and 6.1.1.4'
N N 0.0061 0.0033 'International Tables Vol C Tables 4.2.6.8 and 6.1.1.4'
Si Si 0.0826 0.0707 'International Tables Vol C Tables 4.2.6.8 and 6.1.1.4'

loop_
_geom_angle_atom_site_label_1
_geom_angle_atom_site_label_2
_geom_angle_atom_site_label_3
_geom_angle
_geom_angle_site_symmetry_1
_geom_angle_site_symmetry_3
N4 Li4 N3 104.84(14) . .
N4 Li4 C28 83.89(11) . .
N3 Li4 C28 133.76(15) . .
N4 Li4 C46 93.39(12) . .
N3 Li4 C46 157.93(15) . .
C28 Li4 C46 34.98(6) . .
N4 Li4 Li3 52.38(10) . .
N3 Li4 Li3 52.52(10) . .
C28 Li4 Li3 116.97(13) . .
C46 Li4 Li3 143.08(14) . .
N4 Li4 C27 105.29(12) . .
N3 Li4 C27 105.48(12) . .
C28 Li4 C27 31.05(6) . .
C46 Li4 C27 56.77(7) . .
Li3 Li4 C27 113.76(13) . .
N4 Li4 Si3 116.26(12) . .
N3 Li4 Si3 35.72(6) . .
C28 Li4 Si3 157.72(13) . .
C46 Li4 Si3 142.48(12) . .
Li3 Li4 Si3 73.56(10) . .
C27 Li4 Si3 127.70(11) . .
N1 C1 C2 121.84(12) . 2_756
N1 C1 C20 121.44(12) . .
C2 C1 C20 116.71(13) 2_756 .
N1 C1 Li1 118.68(10) . 2_756
C2 C1 Li1 58.00(9) 2_756 2_756
C20 C1 Li1 90.94(10) . 2_756
C1 C2 C13 121.07(12) 2_756 .
C1 C2 C3 119.06(13) 2_756 2_756
C13 C2 C3 119.86(12) . 2_756
C1 C2 Li1 90.74(10) 2_756 .
C13 C2 Li1 80.04(10) . .
C3 C2 Li1 100.54(11) 2_756 .
C4 C3 C12 121.00(13) . .
C4 C3 C2 120.18(12) . 2_756
C12 C3 C2 118.81(12) . 2_756
C4 C3 Li2 87.91(11) . .
C12 C3 Li2 80.26(11) . .
C2 C3 Li2 101.46(11) 2_756 .
C3 C4 N2 121.72(13) . 2_756
C3 C4 C5 116.97(13) . .
N2 C4 C5 121.30(13) 2_756 .
C3 C4 Li2 60.08(10) . .
N2 C4 Li2 120.41(11) 2_756 .
C5 C4 Li2 88.56(11) . .
C6 C5 C4 122.58(14) . .
C5 C6 C7 120.85(14) . .
C12 C7 C6 118.30(13) . .
C12 C7 C8 119.30(15) . .
C6 C7 C8 122.40(15) . .
C9 C8 C7 120.78(16) . .
C8 C9 C10 119.98(15) . .
C11 C10 C9 120.61(16) . .
C10 C11 C12 121.00(15) . .
C11 C12 C7 118.25(13) . .
C11 C12 C3 121.71(13) . .
C7 C12 C3 119.99(13) . .
C11 C12 Li2 115.06(12) . .
C7 C12 Li2 92.25(12) . .
C3 C12 Li2 65.12(10) . .
C18 C13 C14 117.76(14) . .
C18 C13 C2 120.31(13) . .
C14 C13 C2 121.90(13) . .
C18 C13 Li1 95.28(10) . .
C14 C13 Li1 111.31(11) . .
C2 C13 Li1 65.39(9) . .
C15 C14 C13 120.93(14) . .
C14 C15 C16 120.79(16) . .
C17 C16 C15 120.16(16) . .
C16 C17 C18 120.49(15) . .
C17 C18 C19 122.22(14) . .
C17 C18 C13 119.86(14) . .
C19 C18 C13 117.89(14) . .
C20 C19 C18 121.14(13) 2_756 .
C19 C20 C1 122.63(13) 2_756 .
N3 C27 C28 122.07(12) 2_757 .
N3 C27 C39 121.23(13) 2_757 .
C28 C27 C39 116.69(12) . .
N3 C27 Li4 119.61(11) 2_757 .
C28 C27 Li4 57.48(9) . .
C39 C27 Li4 90.40(10) . .
C27 C28 C46 121.01(12) . .
C27 C28 C29 119.46(12) . .
C46 C28 C29 119.52(12) . .
C27 C28 Li4 91.47(11) . .
C46 C28 Li4 78.66(11) . .
C29 C28 Li4 100.57(11) . .
C30 C29 C38 121.01(12) . 2_757
C30 C29 C28 120.08(11) . .
C38 C29 C28 118.89(11) 2_757 .
C30 C29 Li3 90.36(11) . 2_757
C38 C29 Li3 77.17(11) 2_757 2_757
C28 C29 Li3 101.27(11) . 2_757
N4 C30 C29 122.18(12) . .
N4 C30 C31 121.04(12) . .
C29 C30 C31 116.77(11) . .
N4 C30 Li3 121.13(11) . 2_757
C29 C30 Li3 58.25(10) . 2_757
C31 C30 Li3 88.99(10) . 2_757
C32 C31 C30 122.81(12) . .
C31 C32 C33 120.90(12) . 2_757
C34 C33 C32 121.90(13) . 2_757
C34 C33 C38 119.94(12) . .
C32 C33 C38 118.16(12) 2_757 .
C35 C34 C33 120.48(14) . .
C34 C35 C36 119.89(13) . .
C37 C36 C35 120.95(13) . .
C36 C37 C38 120.65(13) . .
C37 C38 C33 118.03(12) . .
C37 C38 C29 121.79(12) . 2_757
C33 C38 C29 120.17(12) . 2_757
C37 C38 Li3 111.21(12) . .
C33 C38 Li3 91.43(11) . .
C29 C38 Li3 67.49(10) 2_757 .
C40 C39 C27 122.74(14) . .
C39 C40 C41 121.14(13) . .
C40 C41 C42 122.38(14) . .
C40 C41 C46 117.98(13) . .
C42 C41 C46 119.64(14) . .
C43 C42 C41 120.78(14) . .
C42 C43 C44 119.90(14) . .
C45 C44 C43 120.68(15) . .
C44 C45 C46 120.93(14) . .
C45 C46 C41 118.05(13) . .
C45 C46 C28 121.73(13) . .
C41 C46 C28 120.21(13) . .
C45 C46 Li4 110.33(12) . .
C41 C46 Li4 94.13(11) . .
C28 C46 Li4 66.35(10) . .
N2 Li1 N1 104.64(13) . .
N2 Li1 C2 83.98(10) . .
N1 Li1 C2 134.72(15) . .
N2 Li1 Li2 52.46(9) . .
N1 Li1 Li2 52.23(9) . .
C2 Li1 Li2 117.80(13) . .
N2 Li1 C13 93.83(11) . .
N1 Li1 C13 157.98(14) . .
C2 Li1 C13 34.58(6) . .
Li2 Li1 C13 143.76(13) . .
N2 Li1 C1 105.12(11) . 2_756
N1 Li1 C1 106.05(12) . 2_756
C2 Li1 C1 31.25(6) . 2_756
Li2 Li1 C1 114.12(13) . 2_756
C13 Li1 C1 56.61(7) . 2_756
N2 Li1 Si1 116.13(11) . .
N1 Li1 Si1 36.00(6) . .
C2 Li1 Si1 158.24(12) . .
Li2 Li1 Si1 73.46(9) . .
C13 Li1 Si1 141.80(12) . .
C1 Li1 Si1 128.36(10) 2_756 .
N1 Li2 N2 104.82(13) . .
N1 Li2 C3 82.95(11) . .
N2 Li2 C3 138.31(15) . .
N1 Li2 Li1 52.59(9) . .
N2 Li2 Li1 52.29(9) . .
C3 Li2 Li1 119.34(14) . .
N1 Li2 C12 91.89(11) . .
N2 Li2 C12 161.39(15) . .
C3 Li2 C12 34.63(6) . .
Li1 Li2 C12 143.12(14) . .
N1 Li2 C4 105.28(12) . .
N2 Li2 C4 109.11(12) . .
C3 Li2 C4 32.02(6) . .
Li1 Li2 C4 117.02(13) . .
C12 Li2 C4 57.43(8) . .
N1 Li2 Si2 117.44(12) . .
N2 Li2 Si2 33.21(6) . .
C3 Li2 Si2 158.01(12) . .
Li1 Li2 Si2 72.93(9) . .
C12 Li2 Si2 142.18(11) . .
C4 Li2 Si2 127.28(10) . .
N4 Li3 N3 105.57(14) . .
N4 Li3 C29 137.60(14) . 2_757
N3 Li3 C29 83.42(11) . 2_757
N4 Li3 C38 160.02(15) . .
N3 Li3 C38 92.71(12) . .
C29 Li3 C38 35.33(6) 2_757 .
N4 Li3 Li4 52.82(10) . .
N3 Li3 Li4 52.80(10) . .
C29 Li3 Li4 119.43(14) 2_757 .
C38 Li3 Li4 144.13(14) . .
N4 Li3 C30 108.70(12) . 2_757
N3 Li3 C30 105.17(12) . 2_757
C29 Li3 C30 31.39(6) 2_757 2_757
C38 Li3 C30 57.48(7) . 2_757
Li4 Li3 C30 116.73(12) . 2_757
N4 Li3 Si4 33.69(6) . .
N3 Li3 Si4 119.08(12) . .
C29 Li3 Si4 156.03(12) 2_757 .
C38 Li3 Si4 139.96(11) . .
Li4 Li3 Si4 74.43(10) . .
C30 Li3 Si4 126.25(10) 2_757 .
C1 N1 Si1 121.11(9) . .
C1 N1 Li2 111.18(12) . .
Si1 N1 Li2 118.50(11) . .
C1 N1 Li1 122.01(12) . .
Si1 N1 Li1 100.21(10) . .
Li2 N1 Li1 75.18(12) . .
C4 N2 Si2 117.35(9) 2_756 .
C4 N2 Li1 109.86(12) 2_756 .
Si2 N2 Li1 122.68(11) . .
C4 N2 Li2 118.13(13) 2_756 .
Si2 N2 Li2 106.74(10) . .
Li1 N2 Li2 75.25(12) . .
C27 N3 Si3 121.09(10) 2_757 .
C27 N3 Li3 110.57(12) 2_757 .
Si3 N3 Li3 118.77(10) . .
C27 N3 Li4 122.25(12) 2_757 .
Si3 N3 Li4 100.86(10) . .
Li3 N3 Li4 74.68(12) . .
C30 N4 Si4 117.36(10) . .
C30 N4 Li3 117.44(12) . .
Si4 N4 Li3 105.98(10) . .
C30 N4 Li4 109.64(12) . .
Si4 N4 Li4 124.34(10) . .
Li3 N4 Li4 74.80(12) . .
N1 Si1 C21 109.48(8) . .
N1 Si1 C23 116.08(8) . .
C21 Si1 C23 105.86(9) . .
N1 Si1 C22 110.04(7) . .
C21 Si1 C22 108.58(9) . .
C23 Si1 C22 106.49(10) . .
N1 Si1 Li1 43.80(7) . .
C21 Si1 Li1 108.47(8) . .
C23 Si1 Li1 144.83(9) . .
C22 Si1 Li1 69.33(8) . .
N2 Si2 C25 108.74(7) . .
N2 Si2 C24 113.64(7) . .
C25 Si2 C24 106.95(8) . .
N2 Si2 C26 112.40(8) . .
C25 Si2 C26 107.74(9) . .
C24 Si2 C26 107.08(10) . .
N2 Si2 Li2 40.05(7) . .
C25 Si2 Li2 102.48(8) . .
C24 Si2 Li2 146.72(8) . .
C26 Si2 Li2 77.72(8) . .
N3 Si3 C47 115.24(8) . .
N3 Si3 C48 111.02(7) . .
C47 Si3 C48 106.02(9) . .
N3 Si3 C49 109.92(8) . .
C47 Si3 C49 107.34(11) . .
C48 Si3 C49 106.90(9) . .
N3 Si3 Li4 43.42(7) . .
C47 Si3 Li4 143.10(9) . .
C48 Si3 Li4 110.12(8) . .
C49 Si3 Li4 69.05(9) . .
N4 Si4 C50 108.54(8) . .
N4 Si4 C51 113.62(7) . .
C50 Si4 C51 107.73(8) . .
N4 Si4 C52 113.25(8) . .
C50 Si4 C52 106.83(10) . .
C51 Si4 C52 106.54(10) . .
N4 Si4 Li3 40.33(7) . .
C50 Si4 Li3 100.94(8) . .
C51 Si4 Li3 147.49(7) . .
C52 Si4 Li3 78.72(9) . .

loop_
_geom_bond_atom_site_label_1
_geom_bond_atom_site_label_2
_geom_bond_distance
_geom_bond_site_symmetry_2
Li4 N4 2.032(3) .
Li4 N3 2.033(3) .
Li4 C28 2.295(3) .
Li4 C46 2.457(3) .
Li4 Li3 2.461(4) .
Li4 C27 2.721(3) .
Li4 Si3 2.904(3) .
C1 N1 1.3858(19) .
C1 C2 1.4034(19) 2_756
C1 C20 1.4424(19) .
C1 Li1 2.705(3) 2_756
C2 C1 1.4034(19) 2_756
C2 C13 1.432(2) .
C2 C3 1.4958(18) 2_756
C2 Li1 2.294(3) .
C3 C4 1.4012(19) .
C3 C12 1.4347(18) .
C3 C2 1.4958(18) 2_756
C3 Li2 2.291(3) .
C4 N2 1.4020(18) 2_756
C4 C5 1.4379(19) .
C4 Li2 2.641(3) .
C5 C6 1.365(2) .
C6 C7 1.421(2) .
C7 C12 1.420(2) .
C7 C8 1.421(2) .
C8 C9 1.369(3) .
C9 C10 1.403(3) .
C10 C11 1.374(2) .
C11 C12 1.416(2) .
C12 Li2 2.489(3) .
C13 C18 1.4253(19) .
C13 C14 1.427(2) .
C13 Li1 2.485(3) .
C14 C15 1.363(2) .
C15 C16 1.410(2) .
C16 C17 1.367(2) .
C17 C18 1.414(2) .
C18 C19 1.420(2) .
C19 C20 1.365(2) 2_756
C20 C19 1.365(2) 2_756
C21 Si1 1.8687(18) .
C22 Si1 1.8790(17) .
C23 Si1 1.8733(18) .
C24 Si2 1.8809(17) .
C25 Si2 1.8672(17) .
C26 Si2 1.8816(18) .
C27 N3 1.3950(18) 2_757
C27 C28 1.4041(19) .
C27 C39 1.4403(19) .
C28 C46 1.4365(19) .
C28 C29 1.4896(18) .
C29 C30 1.4052(18) .
C29 C38 1.4363(18) 2_757
C29 Li3 2.294(3) 2_757
C30 N4 1.3938(16) .
C30 C31 1.4389(18) .
C30 Li3 2.698(3) 2_757
C31 C32 1.3678(18) .
C32 C33 1.4208(19) 2_757
C33 C34 1.4189(18) .
C33 C32 1.4208(19) 2_757
C33 C38 1.4229(18) .
C34 C35 1.369(2) .
C35 C36 1.411(2) .
C36 C37 1.3733(19) .
C37 C38 1.4225(19) .
C38 C29 1.4363(18) 2_757
C38 Li3 2.421(3) .
C39 C40 1.366(2) .
C40 C41 1.418(2) .
C41 C42 1.419(2) .
C41 C46 1.4249(19) .
C42 C43 1.370(2) .
C43 C44 1.412(2) .
C44 C45 1.373(2) .
C45 C46 1.422(2) .
C47 Si3 1.8632(18) .
C48 Si3 1.8813(17) .
C49 Si3 1.882(2) .
C50 Si4 1.8608(17) .
C51 Si4 1.8749(17) .
C52 Si4 1.878(2) .
Li1 N2 2.025(3) .
Li1 N1 2.034(3) .
Li1 Li2 2.476(4) .
Li1 C1 2.705(3) 2_756
Li1 Si1 2.893(3) .
Li2 N1 2.025(3) .
Li2 N2 2.030(3) .
Li2 Si2 3.021(3) .
Li3 N4 2.020(3) .
Li3 N3 2.025(3) .
Li3 C29 2.294(3) 2_757
Li3 C30 2.698(3) 2_757
Li3 Si4 3.001(3) .
N1 Si1 1.7274(13) .
N2 C4 1.4020(18) 2_756
N2 Si2 1.7278(13) .
N3 C27 1.3950(18) 2_757
N3 Si3 1.7265(12) .
N4 Si4 1.7316(12) .

loop_
_geom_torsion_atom_site_label_1
_geom_torsion_atom_site_label_2
_geom_torsion_atom_site_label_3
_geom_torsion_atom_site_label_4
_geom_torsion
_geom_torsion_site_symmetry_1
_geom_torsion_site_symmetry_4
C12 C3 C4 N2 173.36(13) . 2_756
C2 C3 C4 N2 -7.3(2) 2_756 2_756
Li2 C3 C4 N2 -109.32(15) . 2_756
C12 C3 C4 C5 -6.3(2) . .
C2 C3 C4 C5 173.06(13) 2_756 .
Li2 C3 C4 C5 71.01(15) . .
C12 C3 C4 Li2 -77.32(14) . .
C2 C3 C4 Li2 102.05(14) 2_756 .
C3 C4 C5 C6 3.8(2) . .
N2 C4 C5 C6 -175.85(15) 2_756 .
Li2 C4 C5 C6 58.88(17) . .
C4 C5 C6 C7 1.0(3) . .
C5 C6 C7 C12 -3.3(3) . .
C5 C6 C7 C8 175.78(16) . .
C12 C7 C8 C9 3.0(3) . .
C6 C7 C8 C9 -176.09(17) . .
C7 C8 C9 C10 -2.9(3) . .
C8 C9 C10 C11 0.6(3) . .
C9 C10 C11 C12 1.5(3) . .
C10 C11 C12 C7 -1.3(2) . .
C10 C11 C12 C3 176.08(15) . .
C10 C11 C12 Li2 -108.81(17) . .
C6 C7 C12 C11 178.25(15) . .
C8 C7 C12 C11 -0.9(2) . .
C6 C7 C12 C3 0.8(2) . .
C8 C7 C12 C3 -178.34(15) . .
C6 C7 C12 Li2 -61.60(17) . .
C8 C7 C12 Li2 119.27(16) . .
C4 C3 C12 C11 -173.22(14) . .
C2 C3 C12 C11 7.4(2) 2_756 .
Li2 C3 C12 C11 105.20(15) . .
C4 C3 C12 C7 4.2(2) . .
C2 C3 C12 C7 -175.22(14) 2_756 .
Li2 C3 C12 C7 -77.43(15) . .
C4 C3 C12 Li2 81.58(15) . .
C2 C3 C12 Li2 -97.80(14) 2_756 .
C1 C2 C13 C18 3.47(19) 2_756 .
C3 C2 C13 C18 -177.85(12) 2_756 .
Li1 C2 C13 C18 -81.35(13) . .
C1 C2 C13 C14 -174.49(13) 2_756 .
C3 C2 C13 C14 4.19(19) 2_756 .
Li1 C2 C13 C14 100.70(14) . .
C1 C2 C13 Li1 84.81(13) 2_756 .
C3 C2 C13 Li1 -96.51(13) 2_756 .
C18 C13 C14 C15 -1.5(2) . .
C2 C13 C14 C15 176.48(13) . .
Li1 C13 C14 C15 -110.00(15) . .
C13 C14 C15 C16 1.0(2) . .
C14 C15 C16 C17 0.3(2) . .
C15 C16 C17 C18 -1.0(2) . .
C16 C17 C18 C19 -177.58(14) . .
C16 C17 C18 C13 0.4(2) . .
C14 C13 C18 C17 0.80(19) . .
C2 C13 C18 C17 -177.24(12) . .
Li1 C13 C18 C17 118.26(14) . .
C14 C13 C18 C19 178.90(13) . .
C2 C13 C18 C19 0.86(19) . .
Li1 C13 C18 C19 -63.65(14) . .
C17 C18 C19 C20 175.50(13) . 2_756
C13 C18 C19 C20 -2.6(2) . 2_756
N1 C1 C20 C19 -176.66(13) . 2_756
C2 C1 C20 C19 4.21(19) 2_756 2_756
Li1 C1 C20 C19 58.40(14) 2_756 2_756
N4 Li4 C27 N3 63.11(17) . 2_757
N3 Li4 C27 N3 -47.46(15) . 2_757
C28 Li4 C27 N3 111.22(14) . 2_757
C46 Li4 C27 N3 147.04(12) . 2_757
Li3 Li4 C27 N3 7.94(19) . 2_757
Si3 Li4 C27 N3 -79.17(16) . 2_757
N4 Li4 C27 C28 -48.11(12) . .
N3 Li4 C27 C28 -158.67(16) . .
C46 Li4 C27 C28 35.82(9) . .
Li3 Li4 C27 C28 -103.28(15) . .
Si3 Li4 C27 C28 169.62(17) . .
N4 Li4 C27 C39 -169.99(14) . .
N3 Li4 C27 C39 79.44(13) . .
C28 Li4 C27 C39 -121.88(13) . .
C46 Li4 C27 C39 -86.06(10) . .
Li3 Li4 C27 C39 134.84(14) . .
Si3 Li4 C27 C39 47.73(15) . .
N3 C27 C28 C46 175.38(13) 2_757 .
C39 C27 C28 C46 -5.78(19) . .
Li4 C27 C28 C46 -77.64(13) . .
N3 C27 C28 C29 -3.96(19) 2_757 .
C39 C27 C28 C29 174.89(12) . .
Li4 C27 C28 C29 103.02(14) . .
N3 C27 C28 Li4 -106.98(14) 2_757 .
C39 C27 C28 Li4 71.87(14) . .
N4 Li4 C28 C27 133.76(11) . .
N3 Li4 C28 C27 29.0(2) . .
C46 Li4 C28 C27 -121.36(12) . .
Li3 Li4 C28 C27 91.78(15) . .
Si3 Li4 C28 C27 -22.1(4) . .
N4 Li4 C28 C46 -104.87(12) . .
N3 Li4 C28 C46 150.4(2) . .
Li3 Li4 C28 C46 -146.86(16) . .
C27 Li4 C28 C46 121.36(12) . .
Si3 Li4 C28 C46 99.3(3) . .
N4 Li4 C28 C29 13.41(12) . .
N3 Li4 C28 C29 -91.3(2) . .
C46 Li4 C28 C29 118.29(13) . .
Li3 Li4 C28 C29 -28.57(17) . .
C27 Li4 C28 C29 -120.35(13) . .
Si3 Li4 C28 C29 -142.4(3) . .
C27 C28 C29 C30 -105.96(16) . .
C46 C28 C29 C30 74.69(18) . .
Li4 C28 C29 C30 -8.18(17) . .
C27 C28 C29 C38 72.55(17) . 2_757
C46 C28 C29 C38 -106.79(15) . 2_757
Li4 C28 C29 C38 170.33(13) . 2_757
C27 C28 C29 Li3 -8.90(15) . 2_757
C46 C28 C29 Li3 171.75(12) . 2_757
Li4 C28 C29 Li3 88.88(12) . 2_757
C38 C29 C30 N4 175.59(13) 2_757 .
C28 C29 C30 N4 -5.9(2) . .
Li3 C29 C30 N4 -109.20(15) 2_757 .
C38 C29 C30 C31 -4.8(2) 2_757 .
C28 C29 C30 C31 173.68(13) . .
Li3 C29 C30 C31 70.41(14) 2_757 .
C38 C29 C30 Li3 -75.21(14) 2_757 2_757
C28 C29 C30 Li3 103.27(15) . 2_757
N4 C30 C31 C32 -178.09(14) . .
C29 C30 C31 C32 2.3(2) . .
Li3 C30 C31 C32 55.55(16) 2_757 .
C30 C31 C32 C33 0.5(2) . 2_757
C32 C33 C34 C35 -179.78(16) 2_757 .
C38 C33 C34 C35 1.1(2) . .
C33 C34 C35 C36 0.7(2) . .
C34 C35 C36 C37 -1.4(3) . .
C35 C36 C37 C38 0.1(3) . .
C36 C37 C38 C33 1.7(2) . .
C36 C37 C38 C29 -177.99(15) . 2_757
C36 C37 C38 Li3 -102.03(17) . .
C34 C33 C38 C37 -2.3(2) . .
C32 C33 C38 C37 178.57(14) 2_757 .
C34 C33 C38 C29 177.42(14) . 2_757
C32 C33 C38 C29 -1.8(2) 2_757 2_757
C34 C33 C38 Li3 112.79(15) . .
C32 C33 C38 Li3 -66.38(15) 2_757 .
N3 C27 C39 C40 -177.39(14) 2_757 .
C28 C27 C39 C40 3.8(2) . .
Li4 C27 C39 C40 57.01(16) . .
C27 C39 C40 C41 0.0(2) . .
C39 C40 C41 C42 178.71(15) . .
C39 C40 C41 C46 -1.7(2) . .
C40 C41 C42 C43 -179.22(15) . .
C46 C41 C42 C43 1.2(2) . .
C41 C42 C43 C44 0.1(2) . .
C42 C43 C44 C45 -1.1(2) . .
C43 C44 C45 C46 0.8(2) . .
C44 C45 C46 C41 0.4(2) . .
C44 C45 C46 C28 179.79(14) . .
C44 C45 C46 Li4 -106.11(16) . .
C40 C41 C46 C45 178.97(13) . .
C42 C41 C46 C45 -1.4(2) . .
C40 C41 C46 C28 -0.4(2) . .
C42 C41 C46 C28 179.22(13) . .
C40 C41 C46 Li4 -65.37(15) . .
C42 C41 C46 Li4 114.27(15) . .
C27 C28 C46 C45 -175.08(13) . .
C29 C28 C46 C45 4.3(2) . .
Li4 C28 C46 C45 100.09(15) . .
C27 C28 C46 C41 4.3(2) . .
C29 C28 C46 C41 -176.38(12) . .
Li4 C28 C46 C41 -80.55(14) . .
C27 C28 C46 Li4 84.84(14) . .
C29 C28 C46 Li4 -95.83(13) . .
N4 Li4 C46 C45 -42.44(15) . .
N3 Li4 C46 C45 171.5(4) . .
C28 Li4 C46 C45 -116.74(14) . .
Li3 Li4 C46 C45 -62.5(3) . .
C27 Li4 C46 C45 -148.52(11) . .
Si3 Li4 C46 C45 101.2(2) . .
N4 Li4 C46 C41 -164.42(12) . .
N3 Li4 C46 C41 49.6(4) . .
C28 Li4 C46 C41 121.28(13) . .
Li3 Li4 C46 C41 175.5(2) . .
C27 Li4 C46 C41 89.51(9) . .
Si3 Li4 C46 C41 -20.8(2) . .
N4 Li4 C46 C28 74.30(12) . .
N3 Li4 C46 C28 -71.7(4) . .
Li3 Li4 C46 C28 54.2(2) . .
C27 Li4 C46 C28 -31.77(8) . .
Si3 Li4 C46 C28 -142.1(2) . .
C1 C2 Li1 N2 132.80(11) 2_756 .
C13 C2 Li1 N2 -105.75(11) . .
C3 C2 Li1 N2 13.03(12) 2_756 .
C1 C2 Li1 N1 28.1(2) 2_756 .
C13 C2 Li1 N1 149.6(2) . .
C3 C2 Li1 N1 -91.6(2) 2_756 .
C1 C2 Li1 Li2 91.24(15) 2_756 .
C13 C2 Li1 Li2 -147.31(15) . .
C3 C2 Li1 Li2 -28.53(17) 2_756 .
C1 C2 Li1 C13 -121.45(12) 2_756 .
C3 C2 Li1 C13 118.78(13) 2_756 .
C13 C2 Li1 C1 121.45(12) . 2_756
C3 C2 Li1 C1 -119.77(13) 2_756 2_756
C1 C2 Li1 Si1 -25.7(4) 2_756 .
C13 C2 Li1 Si1 95.8(4) . .
C3 C2 Li1 Si1 -145.5(3) 2_756 .
C18 C13 Li1 N2 -165.40(12) . .
C14 C13 Li1 N2 -42.84(15) . .
C2 C13 Li1 N2 73.60(12) . .
C18 C13 Li1 N1 47.3(4) . .
C14 C13 Li1 N1 169.9(4) . .
C2 C13 Li1 N1 -73.7(4) . .
C18 C13 Li1 C2 121.00(13) . .
C14 C13 Li1 C2 -116.44(14) . .
C18 C13 Li1 Li2 174.9(2) . .
C14 C13 Li1 Li2 -62.5(3) . .
C2 C13 Li1 Li2 53.9(2) . .
C18 C13 Li1 C1 88.99(10) . 2_756
C14 C13 Li1 C1 -148.45(12) . 2_756
C2 C13 Li1 C1 -32.01(8) . 2_756
C18 C13 Li1 Si1 -22.4(2) . .
C14 C13 Li1 Si1 100.2(2) . .
C2 C13 Li1 Si1 -143.4(2) . .
C4 C3 Li2 N1 134.31(11) . .
C12 C3 Li2 N1 -103.73(11) . .
C2 C3 Li2 N1 13.92(12) 2_756 .
C4 C3 Li2 N2 29.9(2) . .
C12 C3 Li2 N2 151.9(2) . .
C2 C3 Li2 N2 -90.5(2) 2_756 .
C4 C3 Li2 Li1 94.82(15) . .
C12 C3 Li2 Li1 -143.22(15) . .
C2 C3 Li2 Li1 -25.57(17) 2_756 .
C4 C3 Li2 C12 -121.96(12) . .
C2 C3 Li2 C12 117.65(12) 2_756 .
C12 C3 Li2 C4 121.96(12) . .
C2 C3 Li2 C4 -120.39(12) 2_756 .
C4 C3 Li2 Si2 -24.7(3) . .
C12 C3 Li2 Si2 97.3(3) . .
C2 C3 Li2 Si2 -145.1(3) 2_756 .
N2 Li1 Li2 N1 176.98(16) . .
C2 Li1 Li2 N1 -126.71(16) . .
C13 Li1 Li2 N1 -157.9(3) . .
C1 Li1 Li2 N1 -92.08(13) 2_756 .
Si1 Li1 Li2 N1 33.11(6) . .
N1 Li1 Li2 N2 -176.98(16) . .
C2 Li1 Li2 N2 56.31(13) . .
C13 Li1 Li2 N2 25.1(2) . .
C1 Li1 Li2 N2 90.94(13) 2_756 .
Si1 Li1 Li2 N2 -143.86(12) . .
N2 Li1 Li2 C3 -130.40(17) . .
N1 Li1 Li2 C3 52.62(13) . .
C2 Li1 Li2 C3 -74.09(18) . .
C13 Li1 Li2 C3 -105.3(2) . .
C1 Li1 Li2 C3 -39.46(18) 2_756 .
Si1 Li1 Li2 C3 85.73(13) . .
N2 Li1 Li2 C12 -164.9(3) . .
N1 Li1 Li2 C12 18.1(2) . .
C2 Li1 Li2 C12 -108.6(2) . .
C13 Li1 Li2 C12 -139.9(2) . .
C1 Li1 Li2 C12 -74.0(3) 2_756 .
Si1 Li1 Li2 C12 51.2(2) . .
N2 Li1 Li2 C4 -94.03(14) . .
N1 Li1 Li2 C4 88.99(14) . .
C2 Li1 Li2 C4 -37.72(19) . .
C13 Li1 Li2 C4 -68.9(3) . .
C1 Li1 Li2 C4 -3.09(18) 2_756 .
Si1 Li1 Li2 C4 122.11(12) . .
N2 Li1 Li2 Si2 29.66(6) . .
N1 Li1 Li2 Si2 -147.32(12) . .
C2 Li1 Li2 Si2 85.97(13) . .
C13 Li1 Li2 Si2 54.7(2) . .
C1 Li1 Li2 Si2 120.60(11) 2_756 .
Si1 Li1 Li2 Si2 -114.20(7) . .
C11 C12 Li2 N1 -40.30(16) . .
C7 C12 Li2 N1 -163.07(12) . .
C3 C12 Li2 N1 74.71(12) . .
C11 C12 Li2 N2 165.5(4) . .
C7 C12 Li2 N2 42.8(5) . .
C3 C12 Li2 N2 -79.5(5) . .
C11 C12 Li2 C3 -115.01(15) . .
C7 C12 Li2 C3 122.22(13) . .
C11 C12 Li2 Li1 -54.6(3) . .
C7 C12 Li2 Li1 -177.4(2) . .
C3 C12 Li2 Li1 60.4(2) . .
C11 C12 Li2 C4 -147.27(13) . .
C7 C12 Li2 C4 89.96(10) . .
C3 C12 Li2 C4 -32.26(8) . .
C11 C12 Li2 Si2 102.3(2) . .
C7 C12 Li2 Si2 -20.5(2) . .
C3 C12 Li2 Si2 -142.7(2) . .
C3 C4 Li2 N1 -47.41(12) . .
N2 C4 Li2 N1 64.04(16) 2_756 .
C5 C4 Li2 N1 -169.95(13) . .
C3 C4 Li2 N2 -159.45(16) . .
N2 C4 Li2 N2 -48.01(16) 2_756 .
C5 C4 Li2 N2 78.01(14) . .
N2 C4 Li2 C3 111.45(15) 2_756 .
C5 C4 Li2 C3 -122.54(13) . .
C3 C4 Li2 Li1 -102.82(15) . .
N2 C4 Li2 Li1 8.63(19) 2_756 .
C5 C4 Li2 Li1 134.64(14) . .
C3 C4 Li2 C12 34.89(8) . .
N2 C4 Li2 C12 146.34(12) 2_756 .
C5 C4 Li2 C12 -87.65(10) . .
C3 C4 Li2 Si2 168.66(16) . .
N2 C4 Li2 Si2 -79.89(16) 2_756 .
C5 C4 Li2 Si2 46.12(15) . .
C37 C38 Li3 N4 161.4(4) . .
C33 C38 Li3 N4 40.5(4) . .
C29 C38 Li3 N4 -81.8(4) 2_757 .
C37 C38 Li3 N3 -42.18(14) . .
C33 C38 Li3 N3 -163.11(11) . .
C29 C38 Li3 N3 74.63(11) 2_757 .
C37 C38 Li3 C29 -116.80(13) . 2_757
C33 C38 Li3 C29 122.27(12) . 2_757
C37 C38 Li3 Li4 -56.8(3) . .
C33 C38 Li3 Li4 -177.8(2) . .
C29 C38 Li3 Li4 60.0(2) 2_757 .
C37 C38 Li3 C30 -148.47(11) . 2_757
C33 C38 Li3 C30 90.60(9) . 2_757
C29 C38 Li3 C30 -31.67(7) 2_757 2_757
C37 C38 Li3 Si4 102.18(18) . .
C33 C38 Li3 Si4 -18.75(18) . .
C29 C38 Li3 Si4 -141.01(19) 2_757 .
N3 Li4 Li3 N4 -176.89(15) . .
C28 Li4 Li3 N4 57.11(13) . .
C46 Li4 Li3 N4 25.7(2) . .
C27 Li4 Li3 N4 91.40(13) . .
Si3 Li4 Li3 N4 -144.08(12) . .
N4 Li4 Li3 N3 176.89(15) . .
C28 Li4 Li3 N3 -126.00(17) . .
C46 Li4 Li3 N3 -157.5(3) . .
C27 Li4 Li3 N3 -91.71(13) . .
Si3 Li4 Li3 N3 32.81(6) . .
N4 Li4 Li3 C29 -129.52(16) . 2_757
N3 Li4 Li3 C29 53.60(13) . 2_757
C28 Li4 Li3 C29 -72.40(19) . 2_757
C46 Li4 Li3 C29 -103.9(2) . 2_757
C27 Li4 Li3 C29 -38.12(19) . 2_757
Si3 Li4 Li3 C29 86.41(13) . 2_757
N4 Li4 Li3 C38 -164.6(3) . .
N3 Li4 Li3 C38 18.5(2) . .
C28 Li4 Li3 C38 -107.5(2) . .
C46 Li4 Li3 C38 -139.0(2) . .
C27 Li4 Li3 C38 -73.2(3) . .
Si3 Li4 Li3 C38 51.3(2) . .
N4 Li4 Li3 C30 -93.93(14) . 2_757
N3 Li4 Li3 C30 89.18(14) . 2_757
C28 Li4 Li3 C30 -36.8(2) . 2_757
C46 Li4 Li3 C30 -68.3(3) . 2_757
C27 Li4 Li3 C30 -2.54(19) . 2_757
Si3 Li4 Li3 C30 121.99(12) . 2_757
N4 Li4 Li3 Si4 29.23(6) . .
N3 Li4 Li3 Si4 -147.66(11) . .
C28 Li4 Li3 Si4 86.34(13) . .
C46 Li4 Li3 Si4 54.9(2) . .
C27 Li4 Li3 Si4 120.62(11) . .
Si3 Li4 Li3 Si4 -114.85(7) . .
C2 C1 N1 Si1 -129.20(12) 2_756 .
C20 C1 N1 Si1 51.72(16) . .
Li1 C1 N1 Si1 162.60(9) 2_756 .
C2 C1 N1 Li2 17.05(17) 2_756 .
C20 C1 N1 Li2 -162.04(13) . .
Li1 C1 N1 Li2 -51.16(15) 2_756 .
C2 C1 N1 Li1 102.38(16) 2_756 .
C20 C1 N1 Li1 -76.70(17) . .
Li1 C1 N1 Li1 34.18(15) 2_756 .
N2 Li2 N1 C1 121.52(13) . .
C3 Li2 N1 C1 -16.69(13) . .
Li1 Li2 N1 C1 119.05(13) . .
C12 Li2 N1 C1 -50.21(13) . .
C4 Li2 N1 C1 6.47(15) . .
Si2 Li2 N1 C1 154.61(10) . .
N2 Li2 N1 Si1 -91.25(13) . .
C3 Li2 N1 Si1 130.54(9) . .
Li1 Li2 N1 Si1 -93.72(12) . .
C12 Li2 N1 Si1 97.02(11) . .
C4 Li2 N1 Si1 153.70(8) . .
Si2 Li2 N1 Si1 -58.16(15) . .
N2 Li2 N1 Li1 2.47(13) . .
C3 Li2 N1 Li1 -135.74(12) . .
C12 Li2 N1 Li1 -169.26(13) . .
C4 Li2 N1 Li1 -112.58(13) . .
Si2 Li2 N1 Li1 35.56(12) . .
N2 Li1 N1 C1 -108.46(14) . .
C2 Li1 N1 C1 -12.4(3) . .
Li2 Li1 N1 C1 -105.98(15) . .
C13 Li1 N1 C1 37.7(4) . .
C1 Li1 N1 C1 2.39(16) 2_756 .
Si1 Li1 N1 C1 137.03(15) . .
N2 Li1 N1 Si1 114.51(11) . .
C2 Li1 N1 Si1 -149.39(16) . .
Li2 Li1 N1 Si1 116.99(11) . .
C13 Li1 N1 Si1 -99.3(4) . .
C1 Li1 N1 Si1 -134.65(9) 2_756 .
N2 Li1 N1 Li2 -2.48(13) . .
C2 Li1 N1 Li2 93.6(2) . .
C13 Li1 N1 Li2 143.7(4) . .
C1 Li1 N1 Li2 108.36(13) 2_756 .
Si1 Li1 N1 Li2 -116.99(11) . .
N1 Li1 N2 C4 117.51(13) . 2_756
C2 Li1 N2 C4 -17.22(13) . 2_756
Li2 Li1 N2 C4 115.04(14) . 2_756
C13 Li1 N2 C4 -50.41(14) . 2_756
C1 Li1 N2 C4 6.00(15) 2_756 2_756
Si1 Li1 N2 C4 154.07(11) . 2_756
N1 Li1 N2 Si2 -98.19(14) . .
C2 Li1 N2 Si2 127.08(10) . .
Li2 Li1 N2 Si2 -100.66(13) . .
C13 Li1 N2 Si2 93.89(11) . .
C1 Li1 N2 Si2 150.30(8) 2_756 .
Si1 Li1 N2 Si2 -61.64(16) . .
N1 Li1 N2 Li2 2.47(13) . .
C2 Li1 N2 Li2 -132.26(13) . .
C13 Li1 N2 Li2 -165.45(13) . .
C1 Li1 N2 Li2 -109.04(13) 2_756 .
Si1 Li1 N2 Li2 39.03(13) . .
N1 Li2 N2 C4 -107.41(14) . 2_756
C3 Li2 N2 C4 -11.3(3) . 2_756
Li1 Li2 N2 C4 -104.93(14) . 2_756
C12 Li2 N2 C4 45.8(5) . 2_756
C4 Li2 N2 C4 4.94(16) . 2_756
Si2 Li2 N2 C4 134.82(14) . 2_756
N1 Li2 N2 Si2 117.77(11) . .
C3 Li2 N2 Si2 -146.13(18) . .
Li1 Li2 N2 Si2 120.26(11) . .
C12 Li2 N2 Si2 -89.0(5) . .
C4 Li2 N2 Si2 -129.88(10) . .
N1 Li2 N2 Li1 -2.48(13) . .
C3 Li2 N2 Li1 93.6(2) . .
C12 Li2 N2 Li1 150.7(5) . .
C4 Li2 N2 Li1 109.86(14) . .
Si2 Li2 N2 Li1 -120.26(11) . .
N4 Li3 N3 C27 121.79(13) . 2_757
C29 Li3 N3 C27 -15.91(13) 2_757 2_757
C38 Li3 N3 C27 -50.06(13) . 2_757
Li4 Li3 N3 C27 119.21(13) . 2_757
C30 Li3 N3 C27 6.93(16) 2_757 2_757
Si4 Li3 N3 C27 155.34(11) . 2_757
N4 Li3 N3 Si3 -91.58(13) . .
C29 Li3 N3 Si3 130.73(9) 2_757 .
C38 Li3 N3 Si3 96.58(11) . .
Li4 Li3 N3 Si3 -94.15(12) . .
C30 Li3 N3 Si3 153.56(8) 2_757 .
Si4 Li3 N3 Si3 -58.02(16) . .
N4 Li3 N3 Li4 2.57(13) . .
C29 Li3 N3 Li4 -135.12(12) 2_757 .
C38 Li3 N3 Li4 -169.27(12) . .
C30 Li3 N3 Li4 -112.29(13) 2_757 .
Si4 Li3 N3 Li4 36.13(13) . .
N4 Li4 N3 C27 -107.49(15) . 2_757
C28 Li4 N3 C27 -11.7(3) . 2_757
C46 Li4 N3 C27 37.3(4) . 2_757
Li3 Li4 N3 C27 -104.94(14) . 2_757
C27 Li4 N3 C27 3.39(17) . 2_757
Si3 Li4 N3 C27 137.96(15) . 2_757
N4 Li4 N3 Si3 114.55(11) . .
C28 Li4 N3 Si3 -149.63(17) . .
C46 Li4 N3 Si3 -100.7(4) . .
Li3 Li4 N3 Si3 117.10(10) . .
C27 Li4 N3 Si3 -134.57(9) . .
N4 Li4 N3 Li3 -2.55(12) . .
C28 Li4 N3 Li3 93.3(2) . .
C46 Li4 N3 Li3 142.2(4) . .
C27 Li4 N3 Li3 108.33(13) . .
Si3 Li4 N3 Li3 -117.10(11) . .
C29 C30 N4 Si4 -130.76(13) . .
C31 C30 N4 Si4 49.65(18) . .
Li3 C30 N4 Si4 159.50(9) 2_757 .
C29 C30 N4 Li3 101.08(17) . .
C31 C30 N4 Li3 -78.51(17) . .
Li3 C30 N4 Li3 31.33(15) 2_757 .
C29 C30 N4 Li4 18.4(2) . .
C31 C30 N4 Li4 -161.14(14) . .
Li3 C30 N4 Li4 -51.30(17) 2_757 .
N3 Li3 N4 C30 -107.13(14) . .
C29 Li3 N4 C30 -9.7(3) 2_757 .
C38 Li3 N4 C30 48.4(5) . .
Li4 Li3 N4 C30 -104.56(14) . .
C30 Li3 N4 C30 5.27(16) 2_757 .
Si4 Li3 N4 C30 133.42(15) . .
N3 Li3 N4 Si4 119.45(11) . .
C29 Li3 N4 Si4 -143.16(18) 2_757 .
C38 Li3 N4 Si4 -85.1(4) . .
Li4 Li3 N4 Si4 122.02(11) . .
C30 Li3 N4 Si4 -128.15(9) 2_757 .
N3 Li3 N4 Li4 -2.57(13) . .
C29 Li3 N4 Li4 94.8(2) 2_757 .
C38 Li3 N4 Li4 152.9(4) . .
C30 Li3 N4 Li4 109.83(13) 2_757 .
Si4 Li3 N4 Li4 -122.02(11) . .
N3 Li4 N4 C30 116.76(13) . .
C28 Li4 N4 C30 -16.97(14) . .
C46 Li4 N4 C30 -50.69(14) . .
Li3 Li4 N4 C30 114.21(13) . .
C27 Li4 N4 C30 5.75(16) . .
Si3 Li4 N4 C30 153.07(12) . .
N3 Li4 N4 Si4 -96.65(14) . .
C28 Li4 N4 Si4 129.62(10) . .
C46 Li4 N4 Si4 95.90(12) . .
Li3 Li4 N4 Si4 -99.20(13) . .
C27 Li4 N4 Si4 152.34(9) . .
Si3 Li4 N4 Si4 -60.34(17) . .
N3 Li4 N4 Li3 2.55(12) . .
C28 Li4 N4 Li3 -131.18(12) . .
C46 Li4 N4 Li3 -164.90(13) . .
C27 Li4 N4 Li3 -108.46(13) . .
Si3 Li4 N4 Li3 38.86(13) . .
C1 N1 Si1 C21 125.76(11) . .
Li2 N1 Si1 C21 -18.12(13) . .
Li1 N1 Si1 C21 -96.70(11) . .
C1 N1 Si1 C23 6.02(15) . .
Li2 N1 Si1 C23 -137.85(13) . .
Li1 N1 Si1 C23 143.57(12) . .
C1 N1 Si1 C22 -114.97(12) . .
Li2 N1 Si1 C22 101.15(13) . .
Li1 N1 Si1 C22 22.57(12) . .
C1 N1 Si1 Li1 -137.54(15) . .
Li2 N1 Si1 Li1 78.58(14) . .
N2 Li1 Si1 N1 -78.68(14) . .
C2 Li1 Si1 N1 77.3(3) . .
Li2 Li1 Si1 N1 -47.29(10) . .
C13 Li1 Si1 N1 143.3(2) . .
C1 Li1 Si1 N1 60.68(13) 2_756 .
N2 Li1 Si1 C21 20.51(16) . .
N1 Li1 Si1 C21 99.19(10) . .
C2 Li1 Si1 C21 176.5(3) . .
Li2 Li1 Si1 C21 51.90(12) . .
C13 Li1 Si1 C21 -117.54(19) . .
C1 Li1 Si1 C21 159.87(12) 2_756 .
N2 Li1 Si1 C23 -146.52(15) . .
N1 Li1 Si1 C23 -67.84(18) . .
C2 Li1 Si1 C23 9.5(4) . .
Li2 Li1 Si1 C23 -115.13(16) . .
C13 Li1 Si1 C23 75.4(3) . .
C1 Li1 Si1 C23 -7.2(2) 2_756 .
N2 Li1 Si1 C22 123.98(15) . .
N1 Li1 Si1 C22 -157.33(12) . .
C2 Li1 Si1 C22 -80.0(3) . .
Li2 Li1 Si1 C22 155.38(12) . .
C13 Li1 Si1 C22 -14.07(18) . .
C1 Li1 Si1 C22 -96.65(14) 2_756 .
C4 N2 Si2 C25 137.59(11) 2_756 .
Li1 N2 Si2 C25 -4.24(13) . .
Li2 N2 Si2 C25 -87.19(11) . .
C4 N2 Si2 C24 18.60(14) 2_756 .
Li1 N2 Si2 C24 -123.23(13) . .
Li2 N2 Si2 C24 153.83(12) . .
C4 N2 Si2 C26 -103.21(13) 2_756 .
Li1 N2 Si2 C26 114.96(13) . .
Li2 N2 Si2 C26 32.02(13) . .
C4 N2 Si2 Li2 -135.23(16) 2_756 .
Li1 N2 Si2 Li2 82.94(14) . .
N1 Li2 Si2 N2 -74.53(14) . .
C3 Li2 Si2 N2 81.8(3) . .
Li1 Li2 Si2 N2 -45.63(10) . .
C12 Li2 Si2 N2 148.7(2) . .
C4 Li2 Si2 N2 65.69(13) . .
N1 Li2 Si2 C25 29.84(14) . .
N2 Li2 Si2 C25 104.37(11) . .
C3 Li2 Si2 C25 -173.8(3) . .
Li1 Li2 Si2 C25 58.74(10) . .
C12 Li2 Si2 C25 -106.98(19) . .
C4 Li2 Si2 C25 170.06(12) . .
N1 Li2 Si2 C24 -121.94(17) . .
N2 Li2 Si2 C24 -47.41(19) . .
C3 Li2 Si2 C24 34.4(4) . .
Li1 Li2 Si2 C24 -93.04(17) . .
C12 Li2 Si2 C24 101.2(2) . .
C4 Li2 Si2 C24 18.3(2) . .
N1 Li2 Si2 C26 135.59(15) . .
N2 Li2 Si2 C26 -149.89(12) . .
C3 Li2 Si2 C26 -68.0(3) . .
Li1 Li2 Si2 C26 164.48(11) . .
C12 Li2 Si2 C26 -1.24(19) . .
C4 Li2 Si2 C26 -84.20(14) . .
C27 N3 Si3 C47 3.41(16) 2_757 .
Li3 N3 Si3 C47 -139.62(14) . .
Li4 N3 Si3 C47 142.01(12) . .
C27 N3 Si3 C48 123.93(12) 2_757 .
Li3 N3 Si3 C48 -19.10(14) . .
Li4 N3 Si3 C48 -97.47(11) . .
C27 N3 Si3 C49 -118.00(13) 2_757 .
Li3 N3 Si3 C49 98.96(14) . .
Li4 N3 Si3 C49 20.59(13) . .
C27 N3 Si3 Li4 -138.60(16) 2_757 .
Li3 N3 Si3 Li4 78.37(14) . .
N4 Li4 Si3 N3 -78.65(14) . .
C28 Li4 Si3 N3 74.4(3) . .
C46 Li4 Si3 N3 142.7(2) . .
Li3 Li4 Si3 N3 -47.44(10) . .
C27 Li4 Si3 N3 60.19(13) . .
N4 Li4 Si3 C47 -146.67(15) . .
N3 Li4 Si3 C47 -68.02(18) . .
C28 Li4 Si3 C47 6.4(4) . .
C46 Li4 Si3 C47 74.7(3) . .
Li3 Li4 Si3 C47 -115.46(17) . .
C27 Li4 Si3 C47 -7.8(2) . .
N4 Li4 Si3 C48 21.06(16) . .
N3 Li4 Si3 C48 99.71(11) . .
C28 Li4 Si3 C48 174.1(3) . .
C46 Li4 Si3 C48 -117.6(2) . .
Li3 Li4 Si3 C48 52.27(11) . .
C27 Li4 Si3 C48 159.90(12) . .
N4 Li4 Si3 C49 122.09(16) . .
N3 Li4 Si3 C49 -159.26(13) . .
C28 Li4 Si3 C49 -84.9(3) . .
C46 Li4 Si3 C49 -16.58(19) . .
Li3 Li4 Si3 C49 153.30(12) . .
C27 Li4 Si3 C49 -99.07(15) . .
C30 N4 Si4 C50 141.46(12) . .
Li3 N4 Si4 C50 -85.08(12) . .
Li4 N4 Si4 C50 -2.81(15) . .
C30 N4 Si4 C51 21.65(14) . .
Li3 N4 Si4 C51 155.11(11) . .
Li4 N4 Si4 C51 -122.62(13) . .
C30 N4 Si4 C52 -100.09(13) . .
Li3 N4 Si4 C52 33.37(13) . .
Li4 N4 Si4 C52 115.64(15) . .
C30 N4 Si4 Li3 -133.46(16) . .
Li4 N4 Si4 Li3 82.27(15) . .
N3 Li3 Si4 N4 -73.71(14) . .
C29 Li3 Si4 N4 84.5(3) 2_757 .
C38 Li3 Si4 N4 148.1(2) . .
Li4 Li3 Si4 N4 -44.53(10) . .
C30 Li3 Si4 N4 67.48(12) 2_757 .
N4 Li3 Si4 C50 105.82(11) . .
N3 Li3 Si4 C50 32.12(15) . .
C29 Li3 Si4 C50 -169.7(3) 2_757 .
C38 Li3 Si4 C50 -106.12(18) . .
Li4 Li3 Si4 C50 61.30(11) . .
C30 Li3 Si4 C50 173.30(13) 2_757 .
N4 Li3 Si4 C51 -45.85(19) . .
N3 Li3 Si4 C51 -119.56(16) . .
C29 Li3 Si4 C51 38.6(4) 2_757 .
C38 Li3 Si4 C51 102.2(2) . .
Li4 Li3 Si4 C51 -90.38(17) . .
C30 Li3 Si4 C51 21.6(2) 2_757 .
N4 Li3 Si4 C52 -148.98(12) . .
N3 Li3 Si4 C52 137.32(15) . .
C29 Li3 Si4 C52 -64.5(3) 2_757 .
C38 Li3 Si4 C52 -0.92(17) . .
Li4 Li3 Si4 C52 166.49(11) . .
C30 Li3 Si4 C52 -81.50(14) 2_757 .
